data_2227697
loop_
_publ_author_name
'Kia, Reza'
'Kargar, Hadi'
'Tahir, Muhammad Nawaz'
'Kianoosh, Fatemeh'

_publ_section_title
;
 5,5'-Bis(diethylamino)-2,2'-[2,2-dimethylpropane-1,3-diylbis(nitrilomethylidyne)]diphenol
;
_journal_coeditor_code JH2191
_journal_issue 9
_journal_name_full 'Acta Crystallographica Section E'
_journal_page_first o2296
_journal_paper_doi 10.1107/S1600536810031430
_journal_volume 66
_journal_year 2010
_chemical_formula_iupac 'C27 H40 N4 O2'
_chemical_formula_moiety 'C27 H40 N4 O2'
_chemical_formula_sum 'C27 H40 N4 O2'
_chemical_formula_weight 452.63
_chemical_name_systematic 5,5'-Bis(diethylamino)-2,2'-[2,2-dimethylpropane-1,3-diylbis(nitrilomethylidyne)]diphenol
_space_group_IT_number 2
_symmetry_cell_setting triclinic
_symmetry_space_group_name_Hall '-P 1'
_symmetry_space_group_name_H-M 'P -1'
_atom_sites_solution_hydrogens geom
_atom_sites_solution_primary direct
_atom_sites_solution_secondary difmap
_audit_creation_method SHELXL-97
_cell_angle_alpha 107.572(3)
_cell_angle_beta 110.771(2)
_cell_angle_gamma 96.628(3)
_cell_formula_units_Z 2
_cell_length_a 10.1143(5)
_cell_length_b 11.4004(10)
_cell_length_c 13.8505(6)
_cell_measurement_reflns_used 2273
_cell_measurement_temperature 296(2)
_cell_measurement_theta_max 27.45
_cell_measurement_theta_min 2.54
_cell_volume 1378.52(16)
_computing_cell_refinement 'APEX2 (Bruker, 2005)'
_computing_data_collection 'APEX2 (Bruker, 2005)'
_computing_data_reduction 'SAINT (Bruker, 2005)'
_computing_molecular_graphics 'SHELXTL (Sheldrick, 2008)'
_computing_publication_material
;
SHELXTL (Sheldrick, 2008), PLATON (Spek, 2009)
;
_computing_structure_refinement 'SHELXTL (Sheldrick, 2008)'
_computing_structure_solution 'SHELXTL (Sheldrick, 2008)'
_diffrn_ambient_temperature 296(2)
_diffrn_measured_fraction_theta_full 0.992
_diffrn_measured_fraction_theta_max 0.992
_diffrn_measurement_device_type
;
Bruker SMART APEXII CCD area-detector diffractometer
;
_diffrn_measurement_method '\f and \w scans'
_diffrn_radiation_monochromator graphite
_diffrn_radiation_source 'fine-focus sealed tube'
_diffrn_radiation_type MoK\a
_diffrn_radiation_wavelength 0.71073
_diffrn_reflns_av_R_equivalents 0.0281
_diffrn_reflns_av_sigmaI/netI 0.0336
_diffrn_reflns_limit_h_max 13
_diffrn_reflns_limit_h_min -13
_diffrn_reflns_limit_k_max 14
_diffrn_reflns_limit_k_min -14
_diffrn_reflns_limit_l_max 18
_diffrn_reflns_limit_l_min -18
_diffrn_reflns_number 23024
_diffrn_reflns_theta_full 27.90
_diffrn_reflns_theta_max 27.90
_diffrn_reflns_theta_min 2.86
_diffrn_standards_number 0
_exptl_absorpt_coefficient_mu 0.069
_exptl_absorpt_correction_T_max 0.9924
_exptl_absorpt_correction_T_min 0.9815
_exptl_absorpt_correction_type multi-scan
_exptl_absorpt_process_details '(<i>SADABS</i>; Bruker, 2005)'
_exptl_crystal_colour Yellow
_exptl_crystal_density_diffrn 1.090
_exptl_crystal_density_method 'not measured'
_exptl_crystal_description Block
_exptl_crystal_F_000 492
_exptl_crystal_size_max 0.27
_exptl_crystal_size_mid 0.21
_exptl_crystal_size_min 0.11
_refine_diff_density_max 0.459
_refine_diff_density_min -0.293
_refine_ls_extinction_method none
_refine_ls_goodness_of_fit_ref 1.064
_refine_ls_hydrogen_treatment constr
_refine_ls_matrix_type full
_refine_ls_number_parameters 304
_refine_ls_number_reflns 6522
_refine_ls_number_restraints 2
_refine_ls_restrained_S_all 1.099
_refine_ls_R_factor_all 0.1018
_refine_ls_R_factor_gt 0.0614
_refine_ls_shift/su_max 0.000
_refine_ls_shift/su_mean 0.000
_refine_ls_structure_factor_coef Fsqd
_refine_ls_weighting_details 'calc w=1/[\s^2^(Fo^2^)+(0.0929P)^2^+0.1950P] where P=(Fo^2^+2Fc^2^)/3'
_refine_ls_weighting_scheme calc
_refine_ls_wR_factor_gt 0.1712
_refine_ls_wR_factor_ref 0.1994
_reflns_number_gt 3856
_reflns_number_total 6522
_reflns_threshold_expression I>2\s(I)
_cod_data_source_file jh2191.cif
_cod_data_source_block I
_cod_original_cell_volume 1378.52(15)
_cod_database_code 2227697
_cod_database_fobs_code 2227697

loop_
_symmetry_equiv_pos_as_xyz
'x, y, z'
'-x, -y, -z'

loop_
_atom_site_type_symbol
_atom_site_label
_atom_site_fract_x
_atom_site_fract_y
_atom_site_fract_z
_atom_site_U_iso_or_equiv
_atom_site_adp_type
_atom_site_calc_flag
_atom_site_refinement_flags
_atom_site_occupancy
_atom_site_disorder_assembly
_atom_site_disorder_group
O O1 0.69136(14) 0.38335(13) 0.42554(10) 0.0739(4) Uani d . 1 . .
H H1 0.7333 0.3242 0.4052 0.111 Uiso d R 1 . .
O O2 0.72879(15) 0.03336(13) -0.02875(11) 0.0690(4) Uani d . 1 . .
H H2 0.7166 0.0203 0.0264 0.104 Uiso d R 1 . .
N N1 0.87493(16) 0.24580(14) 0.41808(12) 0.0556(4) Uani d . 1 . .
N N2 0.66993(17) 0.06244(16) 0.14294(12) 0.0610(4) Uani d . 1 . .
N N3 0.81113(18) 0.74234(17) 0.75429(14) 0.0728(5) Uani d . 1 . .
N N4 0.6665(3) 0.3442(2) -0.19569(19) 0.1013(7) Uani d . 1 A .
C C1 0.78877(18) 0.45852(17) 0.52906(14) 0.0532(4) Uani d . 1 . .
C C2 0.75271(19) 0.56052(17) 0.58747(15) 0.0573(5) Uani d . 1 . .
H H2A 0.6626 0.5764 0.5544 0.069 Uiso calc R 1 . .
C C3 0.84833(19) 0.64160(17) 0.69594(15) 0.0565(4) Uani d . 1 . .
C C4 0.98449(19) 0.61456(19) 0.74217(15) 0.0624(5) Uani d . 1 . .
H H4A 1.0506 0.6657 0.8140 0.075 Uiso calc R 1 . .
C C5 1.01977(19) 0.51437(19) 0.68259(15) 0.0594(5) Uani d . 1 . .
H H5A 1.1111 0.5001 0.7148 0.071 Uiso calc R 1 . .
C C6 0.92522(18) 0.43177(17) 0.57511(14) 0.0511(4) Uani d . 1 . .
C C7 0.96270(19) 0.32419(17) 0.51473(14) 0.0537(4) Uani d . 1 . .
H H7A 1.0546 0.3111 0.5473 0.064 Uiso calc R 1 . .
C C8 0.9188(2) 0.13952(17) 0.36055(15) 0.0579(5) Uani d . 1 . .
H H8A 1.0083 0.1314 0.4123 0.069 Uiso calc R 1 . .
H H8B 0.9389 0.1564 0.3019 0.069 Uiso calc R 1 . .
C C9 0.8028(2) 0.01422(18) 0.31002(15) 0.0613(5) Uani d . 1 . .
C C10 0.6579(2) 0.0241(2) 0.23090(16) 0.0660(5) Uani d . 1 . .
H H10A 0.5878 -0.0577 0.1978 0.079 Uiso calc R 1 . .
H H10B 0.6206 0.0852 0.2732 0.079 Uiso calc R 1 . .
C C11 0.6259(2) 0.1596(2) 0.13056(15) 0.0608(5) Uani d . 1 . .
H H11A 0.5870 0.2030 0.1781 0.073 Uiso calc R 1 . .
C C12 0.63422(19) 0.20459(17) 0.04561(14) 0.0550(4) Uani d . 1 . .
C C13 0.5885(3) 0.3123(2) 0.03497(18) 0.0744(6) Uani d . 1 . .
H H13A 0.5508 0.3552 0.0836 0.089 Uiso calc R 1 . .
C C14 0.5968(3) 0.3576(2) -0.04428(19) 0.0803(6) Uani d . 1 . .
H H14A 0.5639 0.4294 -0.0490 0.096 Uiso calc R 1 . .
C C15 0.6546(2) 0.2968(2) -0.11830(17) 0.0689(5) Uani d . 1 . .
C C16 0.6990(2) 0.1877(2) -0.10934(16) 0.0640(5) Uani d . 1 . .
H H16A 0.7371 0.1451 -0.1578 0.077 Uiso calc R 1 . .
C C17 0.68801(18) 0.14135(17) -0.03042(14) 0.0541(4) Uani d . 1 . .
C C18 0.7544(9) 0.2963(6) -0.2568(6) 0.190(3) Uani d D 1 . .
H H18A 0.8033 0.3652 -0.2691 0.228 Uiso calc PR 0.660(7) A 1
H H18B 0.8285 0.2640 -0.2131 0.228 Uiso calc PR 0.660(7) A 1
H H18C 0.7434 0.3441 -0.3044 0.228 Uiso d PR 0.340(7) A 2
H H18D 0.6971 0.2116 -0.3052 0.228 Uiso d PR 0.340(7) A 2
C C19 0.6677(11) 0.2019(8) -0.3565(8) 0.203(3) Uani d PD 0.660(7) A 1
H H19A 0.7275 0.1650 -0.3915 0.305 Uiso calc PR 0.660(7) A 1
H H19B 0.6027 0.2366 -0.4034 0.305 Uiso calc PR 0.660(7) A 1
H H19C 0.6118 0.1378 -0.3448 0.305 Uiso calc PR 0.660(7) A 1
C C20 0.8997(14) 0.2825(14) -0.2338(13) 0.203(3) Uani d PD 0.340(7) A 2
H H20A 0.9185 0.2709 -0.2988 0.305 Uiso calc PR 0.340(7) A 2
H H20B 0.9105 0.2100 -0.2130 0.305 Uiso calc PR 0.340(7) A 2
H H20C 0.9677 0.3574 -0.1740 0.305 Uiso calc PR 0.340(7) A 2
C C21 0.6062(4) 0.4490(3) -0.2141(3) 0.1042(9) Uani d . 1 . .
H H21A 0.6555 0.4870 -0.2501 0.125 Uiso calc R 1 A .
H H21B 0.6263 0.5131 -0.1427 0.125 Uiso calc R 1 . .
C C22 0.4456(5) 0.4118(3) -0.2835(3) 0.1328(12) Uani d . 1 A .
H H22A 0.4136 0.4853 -0.2927 0.199 Uiso calc R 1 . .
H H22B 0.3954 0.3768 -0.2474 0.199 Uiso calc R 1 . .
H H22C 0.4246 0.3494 -0.3549 0.199 Uiso calc R 1 . .
C C23 0.7744(3) -0.0193(2) 0.4012(2) 0.0873(7) Uani d . 1 . .
H H23A 0.7392 0.0460 0.4396 0.131 Uiso calc R 1 . .
H H23B 0.8636 -0.0260 0.4527 0.131 Uiso calc R 1 . .
H H23C 0.7027 -0.0989 0.3683 0.131 Uiso calc R 1 . .
C C24 0.8582(3) -0.0893(2) 0.2478(2) 0.0935(8) Uani d . 1 . .
H H24A 0.7869 -0.1691 0.2154 0.140 Uiso calc R 1 . .
H H24B 0.9482 -0.0958 0.2986 0.140 Uiso calc R 1 . .
H H24C 0.8744 -0.0681 0.1902 0.140 Uiso calc R 1 . .
C C26 0.9098(2) 0.8278(2) 0.86660(19) 0.0831(7) Uani d . 1 . .
H H26A 0.8892 0.9108 0.8794 0.100 Uiso calc R 1 . .
H H26B 1.0095 0.8374 0.8730 0.100 Uiso calc R 1 . .
C C27 0.8970(3) 0.7822(3) 0.9535(2) 0.1080(9) Uani d . 1 . .
H H27A 0.9635 0.8421 1.0255 0.162 Uiso calc R 1 . .
H H27B 0.9203 0.7012 0.9427 0.162 Uiso calc R 1 . .
H H27C 0.7989 0.7736 0.9483 0.162 Uiso calc R 1 . .
C C28 0.6716(2) 0.7709(2) 0.7091(2) 0.0863(7) Uani d . 1 . .
H H28A 0.6475 0.8157 0.7697 0.104 Uiso calc R 1 . .
H H28B 0.5969 0.6919 0.6638 0.104 Uiso calc R 1 . .
C C29 0.6702(4) 0.8501(3) 0.6398(3) 0.1193(10) Uani d . 1 . .
H H29A 0.5755 0.8663 0.6120 0.179 Uiso calc R 1 . .
H H29B 0.6918 0.8055 0.5786 0.179 Uiso calc R 1 . .
H H29C 0.7425 0.9293 0.6846 0.179 Uiso calc R 1 . .

loop_
_atom_site_aniso_label
_atom_site_aniso_U_11
_atom_site_aniso_U_22
_atom_site_aniso_U_33
_atom_site_aniso_U_12
_atom_site_aniso_U_13
_atom_site_aniso_U_23
O1 0.0589(8) 0.0722(9) 0.0559(8) 0.0181(7) -0.0020(6) 0.0077(6)
O2 0.0818(9) 0.0697(9) 0.0671(8) 0.0309(7) 0.0355(7) 0.0305(7)
N1 0.0539(9) 0.0590(9) 0.0504(8) 0.0137(7) 0.0166(7) 0.0216(7)
N2 0.0572(9) 0.0689(10) 0.0470(8) 0.0060(8) 0.0122(7) 0.0229(7)
N3 0.0550(10) 0.0763(11) 0.0671(10) 0.0085(8) 0.0244(8) 0.0036(9)
N4 0.150(2) 0.1107(16) 0.1098(16) 0.0657(15) 0.0888(16) 0.0745(14)
C1 0.0468(9) 0.0564(10) 0.0466(9) 0.0044(8) 0.0103(7) 0.0197(8)
C2 0.0426(9) 0.0620(11) 0.0577(10) 0.0087(8) 0.0132(8) 0.0196(8)
C3 0.0480(10) 0.0590(11) 0.0554(10) 0.0020(8) 0.0223(8) 0.0146(8)
C4 0.0464(10) 0.0718(12) 0.0486(9) -0.0009(9) 0.0126(8) 0.0092(9)
C5 0.0428(9) 0.0739(12) 0.0526(10) 0.0097(8) 0.0132(8) 0.0207(9)
C6 0.0440(9) 0.0593(10) 0.0466(9) 0.0066(7) 0.0150(7) 0.0216(8)
C7 0.0459(9) 0.0643(11) 0.0511(9) 0.0121(8) 0.0161(8) 0.0268(8)
C8 0.0566(10) 0.0631(11) 0.0533(10) 0.0170(9) 0.0201(8) 0.0229(8)
C9 0.0695(12) 0.0595(11) 0.0535(10) 0.0125(9) 0.0209(9) 0.0257(8)
C10 0.0592(11) 0.0738(13) 0.0554(10) -0.0011(9) 0.0149(9) 0.0279(9)
C11 0.0534(10) 0.0763(13) 0.0468(9) 0.0143(9) 0.0178(8) 0.0189(9)
C12 0.0523(10) 0.0624(11) 0.0445(9) 0.0132(8) 0.0151(8) 0.0181(8)
C13 0.0930(15) 0.0820(14) 0.0638(12) 0.0393(12) 0.0418(11) 0.0297(11)
C14 0.1088(18) 0.0752(14) 0.0775(14) 0.0426(13) 0.0456(13) 0.0395(12)
C15 0.0793(14) 0.0735(13) 0.0661(12) 0.0218(11) 0.0358(11) 0.0339(10)
C16 0.0673(12) 0.0755(13) 0.0611(11) 0.0245(10) 0.0345(10) 0.0285(10)
C17 0.0482(9) 0.0573(10) 0.0502(9) 0.0119(8) 0.0149(8) 0.0182(8)
C18 0.342(8) 0.187(5) 0.202(5) 0.147(6) 0.200(6) 0.153(5)
C19 0.307(11) 0.171(6) 0.208(8) 0.116(7) 0.151(8) 0.096(6)
C20 0.307(11) 0.171(6) 0.208(8) 0.116(7) 0.151(8) 0.096(6)
C21 0.159(3) 0.0858(17) 0.111(2) 0.0403(18) 0.078(2) 0.0623(16)
C22 0.183(4) 0.119(2) 0.104(2) 0.071(3) 0.044(2) 0.0579(19)
C23 0.0974(17) 0.0918(16) 0.0780(14) 0.0116(13) 0.0280(13) 0.0526(13)
C24 0.115(2) 0.0673(14) 0.0896(17) 0.0288(14) 0.0346(15) 0.0240(12)
C26 0.0659(13) 0.0758(14) 0.0754(14) 0.0015(10) 0.0266(11) -0.0061(11)
C27 0.101(2) 0.125(2) 0.0709(15) 0.0122(16) 0.0349(15) 0.0063(15)
C28 0.0636(14) 0.0899(16) 0.0876(16) 0.0203(12) 0.0333(12) 0.0062(13)
C29 0.112(2) 0.110(2) 0.126(2) 0.0521(19) 0.039(2) 0.034(2)

loop_
_atom_type_symbol
_atom_type_description
_atom_type_scat_dispersion_real
_atom_type_scat_dispersion_imag
_atom_type_scat_source
C C 0.0033 0.0016 'International Tables Vol C Tables 4.2.6.8 and 6.1.1.4'
H H 0.0000 0.0000 'International Tables Vol C Tables 4.2.6.8 and 6.1.1.4'
N N 0.0061 0.0033 'International Tables Vol C Tables 4.2.6.8 and 6.1.1.4'
O O 0.0106 0.0060 'International Tables Vol C Tables 4.2.6.8 and 6.1.1.4'

loop_
_geom_angle_atom_site_label_1
_geom_angle_atom_site_label_2
_geom_angle_atom_site_label_3
_geom_angle_site_symmetry_1
_geom_angle_site_symmetry_3
_geom_angle
_geom_angle_publ_flag
C1 O1 H1 . . 103.9 ?
C17 O2 H2 . . 105.6 ?
C7 N1 C8 . . 120.34(15) ?
C11 N2 C10 . . 118.74(18) ?
C3 N3 C28 . . 122.36(17) ?
C3 N3 C26 . . 121.98(18) ?
C28 N3 C26 . . 115.65(18) ?
C15 N4 C21 . . 122.6(2) ?
C15 N4 C18 . . 119.9(2) ?
C21 N4 C18 . . 117.2(2) ?
O1 C1 C2 . . 118.79(16) ?
O1 C1 C6 . . 120.01(16) ?
C2 C1 C6 . . 121.20(15) ?
C1 C2 C3 . . 121.66(17) ?
C1 C2 H2A . . 119.2 ?
C3 C2 H2A . . 119.2 ?
N3 C3 C2 . . 121.43(17) ?
N3 C3 C4 . . 121.44(16) ?
C2 C3 C4 . . 117.14(17) ?
C5 C4 C3 . . 120.56(16) ?
C5 C4 H4A . . 119.7 ?
C3 C4 H4A . . 119.7 ?
C4 C5 C6 . . 123.06(17) ?
C4 C5 H5A . . 118.5 ?
C6 C5 H5A . . 118.5 ?
C5 C6 C1 . . 116.37(16) ?
C5 C6 C7 . . 122.25(16) ?
C1 C6 C7 . . 121.37(15) ?
N1 C7 C6 . . 122.62(16) ?
N1 C7 H7A . . 118.7 ?
C6 C7 H7A . . 118.7 ?
N1 C8 C9 . . 112.83(15) ?
N1 C8 H8A . . 109.0 ?
C9 C8 H8A . . 109.0 ?
N1 C8 H8B . . 109.0 ?
C9 C8 H8B . . 109.0 ?
H8A C8 H8B . . 107.8 ?
C24 C9 C8 . . 108.09(17) ?
C24 C9 C10 . . 110.27(17) ?
C8 C9 C10 . . 110.82(16) ?
C24 C9 C23 . . 110.05(18) ?
C8 C9 C23 . . 110.45(16) ?
C10 C9 C23 . . 107.16(17) ?
N2 C10 C9 . . 113.33(16) ?
N2 C10 H10A . . 108.9 ?
C9 C10 H10A . . 108.9 ?
N2 C10 H10B . . 108.9 ?
C9 C10 H10B . . 108.9 ?
H10A C10 H10B . . 107.7 ?
N2 C11 C12 . . 122.42(18) ?
N2 C11 H11A . . 118.8 ?
C12 C11 H11A . . 118.8 ?
C13 C12 C17 . . 116.95(17) ?
C13 C12 C11 . . 121.55(18) ?
C17 C12 C11 . . 121.49(17) ?
C14 C13 C12 . . 122.6(2) ?
C14 C13 H13A . . 118.7 ?
C12 C13 H13A . . 118.7 ?
C13 C14 C15 . . 120.6(2) ?
C13 C14 H14A . . 119.7 ?
C15 C14 H14A . . 119.7 ?
N4 C15 C16 . . 122.1(2) ?
N4 C15 C14 . . 120.6(2) ?
C16 C15 C14 . . 117.25(18) ?
C17 C16 C15 . . 121.80(18) ?
C17 C16 H16A . . 119.1 ?
C15 C16 H16A . . 119.1 ?
O2 C17 C16 . . 118.60(17) ?
O2 C17 C12 . . 120.67(16) ?
C16 C17 C12 . . 120.73(17) ?
C19 C18 C20 . . 106.0(9) ?
C19 C18 N4 . . 110.4(8) ?
C20 C18 N4 . . 138.8(9) ?
C19 C18 H18A . . 109.6 ?
C20 C18 H18A . . 74.4 ?
N4 C18 H18A . . 109.6 ?
C19 C18 H18B . . 109.6 ?
N4 C18 H18B . . 109.6 ?
H18A C18 H18B . . 108.1 ?
C19 C18 H18C . . 80.5 ?
C20 C18 H18C . . 101.9 ?
N4 C18 H18C . . 102.4 ?
H18B C18 H18C . . 139.6 ?
C20 C18 H18D . . 102.0 ?
N4 C18 H18D . . 103.1 ?
H18A C18 H18D . . 132.7 ?
H18B C18 H18D . . 91.3 ?
H18C C18 H18D . . 105.0 ?
H18C C19 H18D . . 77.3 ?
C18 C19 H19A . . 109.5 ?
H18C C19 H19A . . 103.3 ?
H18D C19 H19A . . 109.1 ?
C18 C19 H19B . . 109.5 ?
H18C C19 H19B . . 76.9 ?
H18D C19 H19B . . 137.4 ?
C18 C19 H19C . . 109.5 ?
H18C C19 H19C . . 141.4 ?
H18D C19 H19C . . 73.2 ?
C18 C20 H20A . . 109.5 ?
C18 C20 H20B . . 109.5 ?
H20A C20 H20B . . 109.5 ?
C18 C20 H20C . . 109.5 ?
H20A C20 H20C . . 109.5 ?
H20B C20 H20C . . 109.5 ?
N4 C21 C22 . . 114.0(3) ?
N4 C21 H21A . . 108.7 ?
C22 C21 H21A . . 108.7 ?
N4 C21 H21B . . 108.7 ?
C22 C21 H21B . . 108.7 ?
H21A C21 H21B . . 107.6 ?
C21 C22 H22A . . 109.5 ?
C21 C22 H22B . . 109.5 ?
H22A C22 H22B . . 109.5 ?
C21 C22 H22C . . 109.5 ?
H22A C22 H22C . . 109.5 ?
H22B C22 H22C . . 109.5 ?
C9 C23 H23A . . 109.5 ?
C9 C23 H23B . . 109.5 ?
H23A C23 H23B . . 109.5 ?
C9 C23 H23C . . 109.5 ?
H23A C23 H23C . . 109.5 ?
H23B C23 H23C . . 109.5 ?
C9 C24 H24A . . 109.5 ?
C9 C24 H24B . . 109.5 ?
H24A C24 H24B . . 109.5 ?
C9 C24 H24C . . 109.5 ?
H24A C24 H24C . . 109.5 ?
H24B C24 H24C . . 109.5 ?
N3 C26 C27 . . 113.0(2) ?
N3 C26 H26A . . 109.0 ?
C27 C26 H26A . . 109.0 ?
N3 C26 H26B . . 109.0 ?
C27 C26 H26B . . 109.0 ?
H26A C26 H26B . . 107.8 ?
C26 C27 H27A . . 109.5 ?
C26 C27 H27B . . 109.5 ?
H27A C27 H27B . . 109.5 ?
C26 C27 H27C . . 109.5 ?
H27A C27 H27C . . 109.5 ?
H27B C27 H27C . . 109.5 ?
N3 C28 C29 . . 112.9(2) ?
N3 C28 H28A . . 109.0 ?
C29 C28 H28A . . 109.0 ?
N3 C28 H28B . . 109.0 ?
C29 C28 H28B . . 109.0 ?
H28A C28 H28B . . 107.8 ?
C28 C29 H29A . . 109.5 ?
C28 C29 H29B . . 109.5 ?
H29A C29 H29B . . 109.5 ?
C28 C29 H29C . . 109.5 ?
H29A C29 H29C . . 109.5 ?
H29B C29 H29C . . 109.5 ?

loop_
_geom_bond_atom_site_label_1
_geom_bond_atom_site_label_2
_geom_bond_site_symmetry_2
_geom_bond_distance
_geom_bond_publ_flag
O1 C1 . 1.350(2) ?
O1 H1 . 0.8657 ?
O2 C17 . 1.347(2) ?
O2 H2 . 0.8670 ?
N1 C7 . 1.277(2) ?
N1 C8 . 1.446(2) ?
N2 C11 . 1.277(2) ?
N2 C10 . 1.451(2) ?
N3 C3 . 1.367(2) ?
N3 C28 . 1.447(3) ?
N3 C26 . 1.458(3) ?
N4 C15 . 1.371(3) ?
N4 C21 . 1.452(3) ?
N4 C18 . 1.474(5) ?
C1 C2 . 1.371(3) ?
C1 C6 . 1.412(2) ?
C2 C3 . 1.404(2) ?
C2 H2A . 0.9300 ?
C3 C4 . 1.412(3) ?
C4 C5 . 1.359(3) ?
C4 H4A . 0.9300 ?
C5 C6 . 1.398(2) ?
C5 H5A . 0.9300 ?
C6 C7 . 1.435(3) ?
C7 H7A . 0.9300 ?
C8 C9 . 1.527(3) ?
C8 H8A . 0.9700 ?
C8 H8B . 0.9700 ?
C9 C24 . 1.527(3) ?
C9 C10 . 1.528(3) ?
C9 C23 . 1.531(3) ?
C10 H10A . 0.9700 ?
C10 H10B . 0.9700 ?
C11 C12 . 1.442(3) ?
C11 H11A . 0.9300 ?
C12 C13 . 1.391(3) ?
C12 C17 . 1.401(3) ?
C13 C14 . 1.370(3) ?
C13 H13A . 0.9300 ?
C14 C15 . 1.400(3) ?
C14 H14A . 0.9300 ?
C15 C16 . 1.396(3) ?
C16 C17 . 1.381(3) ?
C16 H16A . 0.9300 ?
C18 C19 . 1.363(7) ?
C18 C20 . 1.427(9) ?
C18 H18A . 0.9700 ?
C18 H18B . 0.9700 ?
C18 H18C . 0.9600 ?
C18 H18D . 0.9600 ?
C19 H19A . 0.9600 ?
C19 H19B . 0.9600 ?
C19 H19C . 0.9600 ?
C20 H20A . 0.9600 ?
C20 H20B . 0.9600 ?
C20 H20C . 0.9600 ?
C21 C22 . 1.493(5) ?
C21 H21A . 0.9700 ?
C21 H21B . 0.9700 ?
C22 H22A . 0.9600 ?
C22 H22B . 0.9600 ?
C22 H22C . 0.9600 ?
C23 H23A . 0.9600 ?
C23 H23B . 0.9600 ?
C23 H23C . 0.9600 ?
C24 H24A . 0.9600 ?
C24 H24B . 0.9600 ?
C24 H24C . 0.9600 ?
C26 C27 . 1.486(4) ?
C26 H26A . 0.9700 ?
C26 H26B . 0.9700 ?
C27 H27A . 0.9600 ?
C27 H27B . 0.9600 ?
C27 H27C . 0.9600 ?
C28 C29 . 1.501(4) ?
C28 H28A . 0.9700 ?
C28 H28B . 0.9700 ?
C29 H29A . 0.9600 ?
C29 H29B . 0.9600 ?
C29 H29C . 0.9600 ?

loop_
_geom_hbond_atom_site_label_D
_geom_hbond_atom_site_label_H
_geom_hbond_atom_site_label_A
_geom_hbond_site_symmetry_A
_geom_hbond_distance_DH
_geom_hbond_distance_HA
_geom_hbond_distance_DA
_geom_hbond_angle_DHA
_geom_hbond_publ_flag
O1 H1 N1 . 0.8700 1.7600 2.574(2) 156.00 y
O2 H2 N2 . 0.8700 1.7800 2.587(2) 153.00 y

loop_
_geom_torsion_atom_site_label_1
_geom_torsion_atom_site_label_2
_geom_torsion_atom_site_label_3
_geom_torsion_atom_site_label_4
_geom_torsion_site_symmetry_1
_geom_torsion_site_symmetry_2
_geom_torsion_site_symmetry_3
_geom_torsion_site_symmetry_4
_geom_torsion
_geom_torsion_publ_flag
O1 C1 C2 C3 . . . . 179.27(16) ?
C6 C1 C2 C3 . . . . -1.0(3) ?
C28 N3 C3 C2 . . . . 0.7(3) ?
C26 N3 C3 C2 . . . . -179.50(19) ?
C28 N3 C3 C4 . . . . -179.2(2) ?
C26 N3 C3 C4 . . . . 0.5(3) ?
C1 C2 C3 N3 . . . . -179.24(17) ?
C1 C2 C3 C4 . . . . 0.7(3) ?
N3 C3 C4 C5 . . . . -179.63(17) ?
C2 C3 C4 C5 . . . . 0.4(3) ?
C3 C4 C5 C6 . . . . -1.3(3) ?
C4 C5 C6 C1 . . . . 1.0(3) ?
C4 C5 C6 C7 . . . . -178.08(17) ?
O1 C1 C6 C5 . . . . 179.89(16) ?
C2 C1 C6 C5 . . . . 0.2(3) ?
O1 C1 C6 C7 . . . . -1.0(3) ?
C2 C1 C6 C7 . . . . 179.25(16) ?
C8 N1 C7 C6 . . . . 179.50(16) ?
C5 C6 C7 N1 . . . . 177.49(16) ?
C1 C6 C7 N1 . . . . -1.5(3) ?
C7 N1 C8 C9 . . . . 133.19(17) ?
N1 C8 C9 C24 . . . . 177.66(16) ?
N1 C8 C9 C10 . . . . 56.7(2) ?
N1 C8 C9 C23 . . . . -61.9(2) ?
C11 N2 C10 C9 . . . . -124.9(2) ?
C24 C9 C10 N2 . . . . -63.4(2) ?
C8 C9 C10 N2 . . . . 56.3(2) ?
C23 C9 C10 N2 . . . . 176.84(18) ?
C10 N2 C11 C12 . . . . 179.79(15) ?
N2 C11 C12 C13 . . . . -178.62(18) ?
N2 C11 C12 C17 . . . . 1.7(3) ?
C17 C12 C13 C14 . . . . -1.1(3) ?
C11 C12 C13 C14 . . . . 179.3(2) ?
C12 C13 C14 C15 . . . . -0.8(4) ?
C21 N4 C15 C16 . . . . 173.0(2) ?
C18 N4 C15 C16 . . . . -12.6(5) ?
C21 N4 C15 C14 . . . . -7.2(4) ?
C18 N4 C15 C14 . . . . 167.3(4) ?
C13 C14 C15 N4 . . . . -178.2(2) ?
C13 C14 C15 C16 . . . . 1.6(3) ?
N4 C15 C16 C17 . . . . 179.3(2) ?
C14 C15 C16 C17 . . . . -0.5(3) ?
C15 C16 C17 O2 . . . . 177.97(18) ?
C15 C16 C17 C12 . . . . -1.4(3) ?
C13 C12 C17 O2 . . . . -177.21(17) ?
C11 C12 C17 O2 . . . . 2.4(3) ?
C13 C12 C17 C16 . . . . 2.2(3) ?
C11 C12 C17 C16 . . . . -178.20(16) ?
C15 N4 C18 C19 . . . . 95.3(5) ?
C21 N4 C18 C19 . . . . -90.0(5) ?
C15 N4 C18 C20 . . . . -55.5(13) ?
C21 N4 C18 C20 . . . . 119.2(11) ?
C15 N4 C21 C22 . . . . -79.2(3) ?
C18 N4 C21 C22 . . . . 106.2(5) ?
C3 N3 C26 C27 . . . . -86.6(3) ?
C28 N3 C26 C27 . . . . 93.2(3) ?
C3 N3 C28 C29 . . . . -85.3(3) ?
C26 N3 C28 C29 . . . . 94.9(3) ?
